data_4306107
loop_
_publ_author_name
'William J. Evans'
'Elizabeth Montalvo'
'Dustin J. Dixon'
'Joseph W. Ziller'
'Antonio G. DiPasquale'
'Arnold L. Rheingold'

_publ_section_title
;
Lanthanide Metallocene Complexes of the
1,3,4,6,7,8-Hexahydro-2H-pyrimido[1,2-a]pyrimidinato Ligand, (hpp)1-
;
_journal_name_full 'Inorganic Chemistry'
_journal_page_first 11376
_journal_page_last 11381
_journal_paper_doi 10.1021/ic801029v
_journal_volume 47
_journal_year 2008
_chemical_formula_sum 'C27 H42 Ce N2'
_chemical_formula_weight 548.76
_chemical_name_common EM10
_chemical_name_systematic
;
 ?
;
_space_group.centring_type P

_space_group_IT_number 14
_space_group.IT_number 14

_symmetry_cell_setting monoclinic
_symmetry_space_group_name_Hall '-P 2yn'
_symmetry_space_group_name_H-M 'P 1 21/n 1'
_atom_sites_solution_hydrogens geom
_atom_sites_solution_primary direct
_atom_sites_solution_secondary difmap
_audit_creation_method SHELXL-97
_cell_angle_alpha 90.00
_cell_angle_beta 91.754(3)
_cell_angle_gamma 90.00
_cell_formula_units_Z 8
_cell_length_a 24.874(5)
_cell_length_b 8.4450(15)
_cell_length_c 25.131(5)
_cell_measurement_reflns_used 9321
_cell_measurement_temperature 100(2)
_cell_measurement_theta_max 28.19
_cell_measurement_theta_min 2.34
_cell_volume 5276.6(18)
_computing_cell_refinement 'Bruker SAINT'
_computing_data_collection 'Bruker APEX2'
_computing_data_reduction 'Bruker SAINT'
_computing_molecular_graphics 'Bruker SHELXTL'
_computing_publication_material 'Bruker SHELXTL'
_computing_structure_refinement 'SHELXL-97 (Sheldrick, 1997)'
_computing_structure_solution 'SHELXS-97 (Sheldrick, 1990)'
_diffrn_ambient_temperature 100(2)
_diffrn_measured_fraction_theta_full 0.999
_diffrn_measured_fraction_theta_max 0.938
_diffrn_measurement_device_type 'CCD area detector'
_diffrn_measurement_method 'phi and omega scans'
_diffrn_radiation_monochromator graphite
_diffrn_radiation_source 'fine-focus sealed tube'
_diffrn_radiation_type MoK\a
_diffrn_radiation_wavelength 0.71069
_diffrn_reflns_av_R_equivalents 0.0303
_diffrn_reflns_av_sigmaI/netI 0.0247
_diffrn_reflns_limit_h_max 33
_diffrn_reflns_limit_h_min -32
_diffrn_reflns_limit_k_max 10
_diffrn_reflns_limit_k_min -10
_diffrn_reflns_limit_l_max 33
_diffrn_reflns_limit_l_min -33
_diffrn_reflns_number 61598
_diffrn_reflns_theta_full 25.00
_diffrn_reflns_theta_max 28.28
_diffrn_reflns_theta_min 2.27
_exptl_absorpt_coefficient_mu 1.743
_exptl_absorpt_correction_T_max 0.8450
_exptl_absorpt_correction_T_min 0.6698
_exptl_absorpt_correction_type multi-scan
_exptl_absorpt_process_details SADABS
_exptl_crystal_colour blue
_exptl_crystal_density_diffrn 1.382
_exptl_crystal_density_method 'not measured'
_exptl_crystal_description rod
_exptl_crystal_F_000 2264
_exptl_crystal_size_max 0.25
_exptl_crystal_size_mid 0.10
_exptl_crystal_size_min 0.10
_refine_diff_density_max 1.476
_refine_diff_density_min -0.906
_refine_diff_density_rms 0.106
_refine_ls_extinction_method none
_refine_ls_goodness_of_fit_ref 1.032
_refine_ls_hydrogen_treatment constr
_refine_ls_matrix_type full
_refine_ls_number_parameters 579
_refine_ls_number_reflns 12280
_refine_ls_number_restraints 0
_refine_ls_restrained_S_all 1.032
_refine_ls_R_factor_all 0.0397
_refine_ls_R_factor_gt 0.0346
_refine_ls_shift/su_max 0.007
_refine_ls_shift/su_mean 0.001
_refine_ls_structure_factor_coef Fsqd
_refine_ls_weighting_details 'calc w=1/[\s^2^(Fo^2^)+(0.0421P)^2^+11.4681P] where P=(Fo^2^+2Fc^2^)/3'
_refine_ls_weighting_scheme calc
_refine_ls_wR_factor_gt 0.0832
_refine_ls_wR_factor_ref 0.0859
_reflns_number_gt 10979
_reflns_number_total 12280
_reflns_threshold_expression >2sigma(I)
_cod_data_source_file ic801029v_si_001_2.cif
_cod_data_source_block uci03
_cod_depositor_comments
;
The following automatic conversions were performed:
'_symmetry_cell_setting' value 'Monoclinic' changed to 'monoclinic'
according to '/home/saulius/struct/CIF-dictionaries/cif_core.dic'
dictionary named 'cif_core.dic' version 2.4.1 from 2010-06-29.

Automatic conversion script
Id: cif_fix_enum 1527 2010-12-29 10:47:43Z saulius 

The following automatic conversions were performed:

'_space_group.centring_type' value 'primitive' was replaced with the
value 'P' as specified in the replacement file
'/home/antanas/src/cod-tools/trunk/data/replacement-values/replacement_values.lst'.

Automatic conversion script
Id: cif_fix_values 5642 2017-10-24 12:04:52Z antanas 
;
_cod_database_code 4306107

loop_
_symmetry_equiv_pos_as_xyz
'x, y, z'
'-x+1/2, y+1/2, -z+1/2'
'-x, -y, -z'
'x-1/2, -y-1/2, z-1/2'

loop_
_atom_site_label
_atom_site_type_symbol
_atom_site_fract_x
_atom_site_fract_y
_atom_site_fract_z
_atom_site_U_iso_or_equiv
_atom_site_adp_type
_atom_site_occupancy
_atom_site_symmetry_multiplicity
_atom_site_calc_flag
_atom_site_refinement_flags
_atom_site_disorder_assembly
_atom_site_disorder_group
C1' C 0.81339(14) 0.5220(5) 0.89060(13) 0.0377(9) Uani 1 1 d . . .
C1 C 0.60139(13) 0.7902(4) 0.18213(12) 0.0238(6) Uani 1 1 d . . .
C2' C 0.8534(2) 0.6271(5) 0.90533(18) 0.0507(12) Uani 1 1 d . . .
C2 C 0.56673(13) 0.7270(4) 0.14217(13) 0.0245(6) Uani 1 1 d . . .
C3' C 0.88917(16) 0.5498(6) 0.94007(16) 0.0529(13) Uani 1 1 d . . .
C3 C 0.55326(12) 0.8480(4) 0.10535(13) 0.0248(6) Uani 1 1 d . . .
C4' C 0.87152(15) 0.3934(5) 0.94593(13) 0.0382(9) Uani 1 1 d . . .
C4 C 0.58024(13) 0.9869(4) 0.12230(13) 0.0255(6) Uani 1 1 d . . .
C5' C 0.82454(14) 0.3768(4) 0.91503(13) 0.0296(7) Uani 1 1 d . . .
C5 C 0.61019(13) 0.9521(4) 0.16977(12) 0.0252(6) Uani 1 1 d . . .
C6' C 0.7620(2) 0.5595(11) 0.8602(2) 0.112(3) Uani 1 1 d . . .
H6D H 0.7375 0.6156 0.8835 0.167 Uiso 1 1 calc R . .
H6E H 0.7451 0.4608 0.8478 0.167 Uiso 1 1 calc R . .
H6F H 0.7699 0.6263 0.8296 0.167 Uiso 1 1 calc R . .
C6 C 0.62096(16) 0.7027(5) 0.23135(13) 0.0381(8) Uani 1 1 d . . .
H6A H 0.5912 0.6901 0.2557 0.057 Uiso 1 1 calc R . .
H6B H 0.6500 0.7631 0.2491 0.057 Uiso 1 1 calc R . .
H6C H 0.6344 0.5982 0.2213 0.057 Uiso 1 1 calc R . .
C7 C 0.54530(16) 0.5605(4) 0.14066(16) 0.0382(8) Uani 1 1 d . . .
H7A H 0.5708 0.4898 0.1593 0.057 Uiso 1 1 calc R . .
H7B H 0.5405 0.5261 0.1036 0.057 Uiso 1 1 calc R . .
H7C H 0.5106 0.5569 0.1581 0.057 Uiso 1 1 calc R . .
C7' C 0.8568(4) 0.7959(6) 0.8870(3) 0.153(5) Uani 1 1 d . . .
H7D H 0.8679 0.7985 0.8499 0.229 Uiso 1 1 calc R . .
H7E H 0.8831 0.8531 0.9095 0.229 Uiso 1 1 calc R . .
H7F H 0.8214 0.8462 0.8896 0.229 Uiso 1 1 calc R . .
C8' C 0.9375(2) 0.6252(13) 0.9677(2) 0.162(5) Uani 1 1 d . . .
H8D H 0.9548 0.6980 0.9431 0.244 Uiso 1 1 calc R . .
H8E H 0.9632 0.5426 0.9789 0.244 Uiso 1 1 calc R . .
H8F H 0.9260 0.6839 0.9990 0.244 Uiso 1 1 calc R . .
C8 C 0.51598(14) 0.8323(5) 0.05718(15) 0.0395(8) Uani 1 1 d . . .
H8A H 0.4801 0.8702 0.0659 0.059 Uiso 1 1 calc R . .
H8B H 0.5138 0.7209 0.0464 0.059 Uiso 1 1 calc R . .
H8C H 0.5298 0.8956 0.0279 0.059 Uiso 1 1 calc R . .
C9 C 0.57610(17) 1.1463(4) 0.09567(16) 0.0415(9) Uani 1 1 d . . .
H9A H 0.5665 1.1321 0.0579 0.062 Uiso 1 1 calc R . .
H9B H 0.6108 1.2010 0.0992 0.062 Uiso 1 1 calc R . .
H9C H 0.5484 1.2095 0.1126 0.062 Uiso 1 1 calc R . .
C9' C 0.8967(3) 0.2697(10) 0.9814(2) 0.117(3) Uani 1 1 d . . .
H9D H 0.8804 0.2734 1.0163 0.176 Uiso 1 1 calc R . .
H9E H 0.9354 0.2901 0.9855 0.176 Uiso 1 1 calc R . .
H9F H 0.8909 0.1649 0.9655 0.176 Uiso 1 1 calc R . .
C10 C 0.64175(16) 1.0719(5) 0.20233(16) 0.0407(9) Uani 1 1 d . . .
H10A H 0.6684 1.1227 0.1800 0.061 Uiso 1 1 calc R . .
H10B H 0.6602 1.0187 0.2324 0.061 Uiso 1 1 calc R . .
H10C H 0.6172 1.1524 0.2158 0.061 Uiso 1 1 calc R . .
C10' C 0.7898(3) 0.2318(7) 0.9126(2) 0.093(2) Uani 1 1 d . . .
H10D H 0.8125 0.1371 0.9131 0.139 Uiso 1 1 calc R . .
H10E H 0.7676 0.2333 0.8797 0.139 Uiso 1 1 calc R . .
H10F H 0.7665 0.2302 0.9433 0.139 Uiso 1 1 calc R . .
C11 C 0.75498(12) 0.6147(4) 0.07143(12) 0.0218(6) Uani 1 1 d . . .
C11' C 0.87236(14) 0.5137(5) 0.74017(13) 0.0344(8) Uani 1 1 d . . .
C12 C 0.74939(12) 0.6094(4) 0.12725(11) 0.0211(6) Uani 1 1 d . . .
C12' C 0.92746(13) 0.4982(4) 0.73645(12) 0.0277(7) Uani 1 1 d . . .
C13' C 0.94229(16) 0.3392(5) 0.74117(12) 0.0362(9) Uani 1 1 d . . .
C13 C 0.75839(12) 0.7637(4) 0.14765(12) 0.0241(6) Uani 1 1 d . . .
C14' C 0.8930(3) 0.2528(5) 0.74839(14) 0.0697(19) Uani 1 1 d . . .
C14 C 0.76881(12) 0.8642(4) 0.10424(14) 0.0266(7) Uani 1 1 d . . .
C15' C 0.85094(17) 0.3682(6) 0.74684(14) 0.0472(11) Uani 1 1 d . . .
C15 C 0.76708(12) 0.7717(4) 0.05725(12) 0.0246(6) Uani 1 1 d . . .
C16' C 0.8426(2) 0.6693(7) 0.73287(18) 0.0701(17) Uani 1 1 d . . .
H16A H 0.8038 0.6490 0.7300 0.105 Uiso 1 1 calc R . .
H16B H 0.8543 0.7214 0.7004 0.105 Uiso 1 1 calc R . .
H16C H 0.8504 0.7380 0.7636 0.105 Uiso 1 1 calc R . .
C16 C 0.75275(15) 0.4745(5) 0.03417(15) 0.0369(8) Uani 1 1 d . . .
H16D H 0.7422 0.5102 -0.0018 0.055 Uiso 1 1 calc R . .
H16E H 0.7263 0.3978 0.0466 0.055 Uiso 1 1 calc R . .
H16F H 0.7883 0.4244 0.0335 0.055 Uiso 1 1 calc R . .
C17' C 0.9661(2) 0.6321(7) 0.72574(18) 0.0739(18) Uani 1 1 d . . .
H17A H 0.9616 0.6662 0.6886 0.111 Uiso 1 1 calc R . .
H17B H 1.0031 0.5956 0.7323 0.111 Uiso 1 1 calc R . .
H17C H 0.9586 0.7213 0.7494 0.111 Uiso 1 1 calc R . .
C17 C 0.73917(15) 0.4617(4) 0.15922(15) 0.0374(8) Uani 1 1 d . . .
H17D H 0.7130 0.3947 0.1399 0.056 Uiso 1 1 calc R . .
H17E H 0.7249 0.4912 0.1938 0.056 Uiso 1 1 calc R . .
H17F H 0.7729 0.4035 0.1648 0.056 Uiso 1 1 calc R . .
C18 C 0.76364(16) 0.8086(5) 0.20560(14) 0.0415(9) Uani 1 1 d . . .
H18A H 0.8017 0.8072 0.2170 0.062 Uiso 1 1 calc R . .
H18B H 0.7437 0.7328 0.2269 0.062 Uiso 1 1 calc R . .
H18C H 0.7490 0.9152 0.2106 0.062 Uiso 1 1 calc R . .
C18' C 0.9979(3) 0.2769(9) 0.73652(18) 0.105(3) Uani 1 1 d . . .
H18D H 1.0095 0.2908 0.6999 0.158 Uiso 1 1 calc R . .
H18E H 0.9985 0.1641 0.7456 0.158 Uiso 1 1 calc R . .
H18F H 1.0223 0.3347 0.7609 0.158 Uiso 1 1 calc R . .
C19 C 0.78042(16) 1.0388(4) 0.1072(2) 0.0477(10) Uani 1 1 d . . .
H19A H 0.7768 1.0754 0.1440 0.072 Uiso 1 1 calc R . .
H19B H 0.7549 1.0960 0.0838 0.072 Uiso 1 1 calc R . .
H19C H 0.8172 1.0588 0.0959 0.072 Uiso 1 1 calc R . .
C19' C 0.8911(5) 0.0762(6) 0.7552(2) 0.193(7) Uani 1 1 d . . .
H19D H 0.8660 0.0494 0.7831 0.289 Uiso 1 1 calc R . .
H19E H 0.9271 0.0371 0.7652 0.289 Uiso 1 1 calc R . .
H19F H 0.8790 0.0270 0.7216 0.289 Uiso 1 1 calc R . .
C20 C 0.77930(15) 0.8277(5) 0.00222(15) 0.0433(10) Uani 1 1 d . . .
H20A H 0.8163 0.7991 -0.0060 0.065 Uiso 1 1 calc R . .
H20B H 0.7751 0.9430 0.0003 0.065 Uiso 1 1 calc R . .
H20C H 0.7544 0.7776 -0.0237 0.065 Uiso 1 1 calc R . .
C20' C 0.7916(3) 0.3270(12) 0.7484(2) 0.137(4) Uani 1 1 d . . .
H20D H 0.7735 0.4012 0.7719 0.206 Uiso 1 1 calc R . .
H20E H 0.7875 0.2189 0.7619 0.206 Uiso 1 1 calc R . .
H20F H 0.7754 0.3343 0.7124 0.206 Uiso 1 1 calc R . .
C21 C 0.62941(11) 0.7690(4) -0.02148(11) 0.0203(6) Uani 1 1 d . . .
C21' C 1.01610(13) 0.3429(4) 0.87297(12) 0.0296(7) Uani 1 1 d . . .
C22' C 0.9891(2) 0.0685(5) 0.8823(2) 0.0580(13) Uani 1 1 d . . .
H22A H 0.9565 0.0140 0.8947 0.070 Uiso 1 1 calc R . .
H22B H 0.9995 0.0184 0.8485 0.070 Uiso 1 1 calc R . .
C22 C 0.65069(14) 1.0480(4) -0.02899(13) 0.0276(7) Uani 1 1 d . . .
H22C H 0.6812 1.1117 -0.0146 0.033 Uiso 1 1 calc R . .
H22D H 0.6175 1.1111 -0.0253 0.033 Uiso 1 1 calc R . .
C23 C 0.65905(15) 1.0154(4) -0.08755(13) 0.0320(7) Uani 1 1 d . . .
H23A H 0.6565 1.1154 -0.1080 0.038 Uiso 1 1 calc R . .
H23B H 0.6953 0.9697 -0.0923 0.038 Uiso 1 1 calc R . .
C23' C 1.0325(2) 0.0480(6) 0.9219(2) 0.0634(13) Uani 1 1 d . . .
H23C H 1.0413 -0.0657 0.9261 0.076 Uiso 1 1 calc R . .
H23D H 1.0217 0.0901 0.9567 0.076 Uiso 1 1 calc R . .
C24 C 0.61670(15) 0.9011(4) -0.10753(13) 0.0332(8) Uani 1 1 d . . .
H24A H 0.5808 0.9512 -0.1061 0.040 Uiso 1 1 calc R . .
H24B H 0.6233 0.8728 -0.1450 0.040 Uiso 1 1 calc R . .
C24' C 1.0823(2) 0.1407(6) 0.9018(2) 0.0681(16) Uani 1 1 d . . .
H24C H 1.1105 0.1438 0.9303 0.082 Uiso 1 1 calc R . .
H24D H 1.0971 0.0844 0.8709 0.082 Uiso 1 1 calc R . .
C25' C 1.11102(16) 0.4154(7) 0.88372(19) 0.0588(13) Uani 1 1 d . . .
H25A H 1.1422 0.3650 0.8669 0.071 Uiso 1 1 calc R . .
H25B H 1.1223 0.4468 0.9203 0.071 Uiso 1 1 calc R . .
C25 C 0.59337(17) 0.6173(5) -0.09743(14) 0.0405(9) Uani 1 1 d . . .
H25C H 0.6025 0.6083 -0.1354 0.049 Uiso 1 1 calc R . .
H25D H 0.5538 0.6250 -0.0954 0.049 Uiso 1 1 calc R . .
C26 C 0.61278(17) 0.4731(5) -0.06792(15) 0.0400(9) Uani 1 1 d . . .
H26A H 0.6515 0.4563 -0.0742 0.048 Uiso 1 1 calc R . .
H26B H 0.5928 0.3788 -0.0810 0.048 Uiso 1 1 calc R . .
C26' C 1.09527(19) 0.5536(7) 0.8539(2) 0.0718(16) Uani 1 1 d . . .
H26C H 1.0982 0.5298 0.8156 0.086 Uiso 1 1 calc R . .
H26D H 1.1210 0.6397 0.8628 0.086 Uiso 1 1 calc R . .
C27' C 1.04085(17) 0.6113(5) 0.8630(2) 0.0546(12) Uani 1 1 d . . .
H27A H 1.0402 0.6604 0.8988 0.066 Uiso 1 1 calc R . .
H27B H 1.0318 0.6945 0.8365 0.066 Uiso 1 1 calc R . .
C27 C 0.60428(15) 0.4945(4) -0.00917(13) 0.0325(7) Uani 1 1 d . . .
H27C H 0.5653 0.4907 -0.0026 0.039 Uiso 1 1 calc R . .
H27D H 0.6216 0.4057 0.0105 0.039 Uiso 1 1 calc R . .
N1' N 0.97659(12) 0.2352(4) 0.87259(12) 0.0342(7) Uani 1 1 d . . .
N1 N 0.64641(10) 0.9031(3) 0.00223(10) 0.0206(5) Uani 1 1 d . . .
N3' N 1.06799(13) 0.3038(4) 0.88598(13) 0.0442(8) Uani 1 1 d . . .
N3 N 0.61809(12) 0.7590(3) -0.07472(10) 0.0275(6) Uani 1 1 d . . .
N2' N 1.00068(10) 0.4903(3) 0.85960(11) 0.0278(6) Uani 1 1 d . . .
N2 N 0.62617(11) 0.6440(3) 0.01133(10) 0.0229(5) Uani 1 1 d . . .
Ce1' Ce 0.907638(6) 0.41816(2) 0.842153(6) 0.02022(5) Uani 1 1 d . . .
Ce1 Ce 0.660898(6) 0.784389(19) 0.089258(6) 0.01682(5) Uani 1 1 d . . .

loop_
_atom_site_aniso_label
_atom_site_aniso_U_11
_atom_site_aniso_U_22
_atom_site_aniso_U_33
_atom_site_aniso_U_23
_atom_site_aniso_U_13
_atom_site_aniso_U_12
C1' 0.0285(17) 0.060(2) 0.0250(16) 0.0154(16) 0.0134(14) 0.0183(17)
C1 0.0280(16) 0.0251(15) 0.0188(14) -0.0020(12) 0.0097(12) 0.0032(12)
C2' 0.071(3) 0.0263(19) 0.057(3) -0.0038(17) 0.047(2) 0.0001(19)
C2 0.0247(15) 0.0222(15) 0.0274(16) -0.0019(12) 0.0111(12) -0.0008(12)
C3' 0.034(2) 0.091(4) 0.035(2) -0.041(2) 0.0198(17) -0.030(2)
C3 0.0187(14) 0.0276(16) 0.0285(16) -0.0007(13) 0.0060(12) 0.0038(12)
C4' 0.0382(19) 0.062(3) 0.0147(15) 0.0056(15) 0.0095(13) 0.0238(18)
C4 0.0279(16) 0.0206(15) 0.0288(16) 0.0005(12) 0.0128(13) 0.0062(12)
C5' 0.0322(17) 0.0363(18) 0.0208(15) -0.0056(13) 0.0112(13) -0.0103(14)
C5 0.0285(16) 0.0236(15) 0.0242(15) -0.0060(12) 0.0108(12) -0.0013(12)
C6' 0.056(3) 0.240(9) 0.040(3) 0.043(4) 0.018(2) 0.082(5)
C6 0.049(2) 0.043(2) 0.0229(16) 0.0042(15) 0.0110(15) 0.0076(17)
C7 0.043(2) 0.0282(18) 0.044(2) -0.0040(15) 0.0107(17) -0.0108(15)
C7' 0.282(11) 0.027(3) 0.160(7) -0.003(3) 0.185(8) -0.009(4)
C8' 0.073(4) 0.352(14) 0.065(4) -0.123(6) 0.040(3) -0.119(6)
C8 0.0248(17) 0.053(2) 0.041(2) -0.0025(18) -0.0009(15) 0.0069(16)
C9 0.059(2) 0.0241(18) 0.042(2) 0.0059(15) 0.0190(18) 0.0124(17)
C9' 0.120(5) 0.192(8) 0.042(3) 0.064(4) 0.047(3) 0.117(5)
C10 0.043(2) 0.039(2) 0.042(2) -0.0196(17) 0.0129(17) -0.0091(17)
C10' 0.125(5) 0.083(4) 0.074(4) -0.046(3) 0.067(4) -0.073(4)
C11 0.0210(14) 0.0249(15) 0.0196(14) -0.0028(11) 0.0022(11) 0.0074(12)
C11' 0.0299(17) 0.054(2) 0.0195(15) -0.0046(15) -0.0009(13) 0.0089(16)
C12 0.0217(14) 0.0243(15) 0.0174(13) 0.0024(11) -0.0007(11) 0.0052(11)
C12' 0.0321(17) 0.0357(18) 0.0155(14) -0.0012(12) 0.0052(12) 0.0020(14)
C13' 0.053(2) 0.043(2) 0.0137(14) -0.0027(13) 0.0048(14) 0.0249(18)
C13 0.0235(15) 0.0280(16) 0.0206(15) -0.0050(12) -0.0026(12) 0.0069(12)
C14' 0.172(6) 0.026(2) 0.0115(16) -0.0046(14) 0.003(2) -0.030(3)
C14 0.0176(14) 0.0234(15) 0.0387(18) 0.0002(13) -0.0014(12) 0.0022(12)
C15' 0.045(2) 0.076(3) 0.0208(17) -0.0153(18) 0.0017(15) -0.020(2)
C15 0.0192(14) 0.0311(16) 0.0238(15) 0.0069(12) 0.0046(12) 0.0069(12)
C16' 0.085(4) 0.092(4) 0.034(2) 0.003(2) 0.001(2) 0.054(3)
C16 0.0368(19) 0.038(2) 0.0352(19) -0.0160(16) -0.0032(15) 0.0109(16)
C17' 0.100(4) 0.090(4) 0.033(2) -0.003(2) 0.018(2) -0.052(3)
C17 0.041(2) 0.0340(19) 0.0372(19) 0.0166(15) 0.0064(16) 0.0079(16)
C18 0.039(2) 0.058(2) 0.0266(18) -0.0164(17) -0.0116(15) 0.0162(18)
C18' 0.105(5) 0.183(7) 0.028(2) -0.014(3) 0.001(3) 0.116(5)
C19 0.0317(19) 0.0259(18) 0.086(3) -0.0022(19) 0.002(2) 0.0002(15)
C19' 0.52(2) 0.028(3) 0.034(3) -0.005(2) 0.037(6) -0.059(6)
C20 0.0334(19) 0.062(3) 0.035(2) 0.0210(18) 0.0132(15) 0.0158(18)
C20' 0.087(4) 0.278(11) 0.048(3) -0.052(5) 0.016(3) -0.126(6)
C21 0.0177(14) 0.0249(14) 0.0184(14) 0.0006(11) 0.0014(11) -0.0010(11)
C21' 0.0275(16) 0.044(2) 0.0170(14) -0.0045(13) -0.0008(12) 0.0132(15)
C22' 0.064(3) 0.043(2) 0.068(3) 0.020(2) 0.012(2) 0.018(2)
C22 0.0346(17) 0.0231(15) 0.0248(16) 0.0043(12) -0.0025(13) -0.0014(13)
C23 0.045(2) 0.0290(17) 0.0221(15) 0.0081(13) 0.0030(14) -0.0032(15)
C23' 0.075(3) 0.045(3) 0.070(3) 0.003(2) -0.019(3) 0.009(2)
C24 0.044(2) 0.0380(19) 0.0173(15) 0.0053(13) -0.0028(14) 0.0010(16)
C24' 0.063(3) 0.074(3) 0.066(3) -0.008(3) -0.016(2) 0.050(3)
C25' 0.027(2) 0.097(4) 0.052(3) -0.022(3) -0.0036(18) 0.013(2)
C25 0.055(2) 0.040(2) 0.0257(17) -0.0056(15) -0.0092(16) -0.0151(18)
C26 0.053(2) 0.0334(19) 0.0335(19) -0.0108(15) -0.0012(17) -0.0108(17)
C26' 0.038(2) 0.100(4) 0.077(4) 0.034(3) 0.002(2) -0.023(3)
C27' 0.038(2) 0.038(2) 0.088(4) -0.013(2) 0.005(2) -0.0065(18)
C27 0.044(2) 0.0251(16) 0.0283(17) -0.0026(13) 0.0036(14) -0.0089(15)
N1' 0.0352(16) 0.0332(16) 0.0347(16) 0.0102(12) 0.0074(13) 0.0108(13)
N1 0.0235(12) 0.0213(12) 0.0171(12) 0.0012(9) -0.0004(9) -0.0012(10)
N3' 0.0285(16) 0.063(2) 0.0401(18) -0.0129(16) -0.0089(13) 0.0193(15)
N3 0.0373(16) 0.0298(14) 0.0152(12) 0.0002(10) -0.0045(11) -0.0055(12)
N2' 0.0212(13) 0.0338(15) 0.0283(14) -0.0049(12) -0.0001(10) 0.0003(11)
N2 0.0305(14) 0.0205(12) 0.0176(12) -0.0008(10) 0.0000(10) -0.0041(10)
Ce1' 0.01838(9) 0.02936(9) 0.01297(8) -0.00183(6) 0.00144(6) 0.00197(6)
Ce1 0.01766(8) 0.02086(9) 0.01203(8) -0.00028(6) 0.00195(6) 0.00272(6)

loop_
_atom_type_symbol
_atom_type_description
_atom_type_scat_dispersion_real
_atom_type_scat_dispersion_imag
_atom_type_scat_source
C C 0.0033 0.0016 'International Tables Vol C Tables 4.2.6.8 and 6.1.1.4'
H H 0.0000 0.0000 'International Tables Vol C Tables 4.2.6.8 and 6.1.1.4'
N N 0.0061 0.0033 'International Tables Vol C Tables 4.2.6.8 and 6.1.1.4'
Ce Ce -0.2486 2.6331 'International Tables Vol C Tables 4.2.6.8 and 6.1.1.4'

loop_
_geom_angle_atom_site_label_1
_geom_angle_atom_site_label_2
_geom_angle_atom_site_label_3
_geom_angle
_geom_angle_site_symmetry_1
_geom_angle_site_symmetry_3
_geom_angle_publ_flag
C2' C1' C5' 108.4(3) . . ?
C2' C1' C6' 126.7(5) . . ?
C5' C1' C6' 124.3(5) . . ?
C2' C1' Ce1' 73.3(2) . . ?
C5' C1' Ce1' 76.09(19) . . ?
C6' C1' Ce1' 123.6(3) . . ?
C2 C1 C5 107.7(3) . . ?
C2 C1 C6 125.0(3) . . ?
C5 C1 C6 127.1(3) . . ?
C2 C1 Ce1 74.15(17) . . ?
C5 C1 Ce1 75.28(16) . . ?
C6 C1 Ce1 120.6(2) . . ?
C1' C2' C3' 108.1(4) . . ?
C1' C2' C7' 125.2(6) . . ?
C3' C2' C7' 126.7(6) . . ?
C1' C2' Ce1' 78.2(2) . . ?
C3' C2' Ce1' 75.3(2) . . ?
C7' C2' Ce1' 113.5(3) . . ?
C1 C2 C3 108.7(3) . . ?
C1 C2 C7 125.5(3) . . ?
C3 C2 C7 125.7(3) . . ?
C1 C2 Ce1 76.58(17) . . ?
C3 C2 Ce1 75.29(17) . . ?
C7 C2 Ce1 117.1(2) . . ?
C2' C3' C4' 108.2(3) . . ?
C2' C3' C8' 125.2(6) . . ?
C4' C3' C8' 126.6(6) . . ?
C2' C3' Ce1' 75.5(2) . . ?
C4' C3' Ce1' 77.0(2) . . ?
C8' C3' Ce1' 115.4(3) . . ?
C4 C3 C2 107.6(3) . . ?
C4 C3 C8 126.2(3) . . ?
C2 C3 C8 126.2(3) . . ?
C4 C3 Ce1 75.68(17) . . ?
C2 C3 Ce1 75.20(17) . . ?
C8 C3 Ce1 116.0(2) . . ?
C5' C4' C3' 107.3(3) . . ?
C5' C4' C9' 126.3(5) . . ?
C3' C4' C9' 126.4(5) . . ?
C5' C4' Ce1' 76.98(18) . . ?
C3' C4' Ce1' 73.76(19) . . ?
C9' C4' Ce1' 117.8(2) . . ?
C3 C4 C5 108.3(3) . . ?
C3 C4 C9 125.7(3) . . ?
C5 C4 C9 125.9(3) . . ?
C3 C4 Ce1 74.89(17) . . ?
C5 C4 Ce1 76.03(17) . . ?
C9 C4 Ce1 117.2(2) . . ?
C4' C5' C1' 108.0(3) . . ?
C4' C5' C10' 125.4(5) . . ?
C1' C5' C10' 126.4(5) . . ?
C4' C5' Ce1' 74.37(18) . . ?
C1' C5' Ce1' 75.26(18) . . ?
C10' C5' Ce1' 120.5(2) . . ?
C4 C5 C1 107.6(3) . . ?
C4 C5 C10 124.7(3) . . ?
C1 C5 C10 127.5(3) . . ?
C4 C5 Ce1 74.55(16) . . ?
C1 C5 Ce1 75.35(16) . . ?
C10 C5 Ce1 119.5(2) . . ?
C1' C6' H6D 109.5 . . ?
C1' C6' H6E 109.5 . . ?
H6D C6' H6E 109.5 . . ?
C1' C6' H6F 109.5 . . ?
H6D C6' H6F 109.5 . . ?
H6E C6' H6F 109.5 . . ?
C1 C6 H6A 109.5 . . ?
C1 C6 H6B 109.5 . . ?
H6A C6 H6B 109.5 . . ?
C1 C6 H6C 109.5 . . ?
H6A C6 H6C 109.5 . . ?
H6B C6 H6C 109.5 . . ?
C2 C7 H7A 109.5 . . ?
C2 C7 H7B 109.5 . . ?
H7A C7 H7B 109.5 . . ?
C2 C7 H7C 109.5 . . ?
H7A C7 H7C 109.5 . . ?
H7B C7 H7C 109.5 . . ?
C2' C7' H7D 109.5 . . ?
C2' C7' H7E 109.5 . . ?
H7D C7' H7E 109.5 . . ?
C2' C7' H7F 109.5 . . ?
H7D C7' H7F 109.5 . . ?
H7E C7' H7F 109.5 . . ?
C3' C8' H8D 109.5 . . ?
C3' C8' H8E 109.5 . . ?
H8D C8' H8E 109.5 . . ?
C3' C8' H8F 109.5 . . ?
H8D C8' H8F 109.5 . . ?
H8E C8' H8F 109.5 . . ?
C3 C8 H8A 109.5 . . ?
C3 C8 H8B 109.5 . . ?
H8A C8 H8B 109.5 . . ?
C3 C8 H8C 109.5 . . ?
H8A C8 H8C 109.5 . . ?
H8B C8 H8C 109.5 . . ?
C4 C9 H9A 109.5 . . ?
C4 C9 H9B 109.5 . . ?
H9A C9 H9B 109.5 . . ?
C4 C9 H9C 109.5 . . ?
H9A C9 H9C 109.5 . . ?
H9B C9 H9C 109.5 . . ?
C4' C9' H9D 109.5 . . ?
C4' C9' H9E 109.5 . . ?
H9D C9' H9E 109.5 . . ?
C4' C9' H9F 109.5 . . ?
H9D C9' H9F 109.5 . . ?
H9E C9' H9F 109.5 . . ?
C5 C10 H10A 109.5 . . ?
C5 C10 H10B 109.5 . . ?
H10A C10 H10B 109.5 . . ?
C5 C10 H10C 109.5 . . ?
H10A C10 H10C 109.5 . . ?
H10B C10 H10C 109.5 . . ?
C5' C10' H10D 109.5 . . ?
C5' C10' H10E 109.5 . . ?
H10D C10' H10E 109.5 . . ?
C5' C10' H10F 109.5 . . ?
H10D C10' H10F 109.5 . . ?
H10E C10' H10F 109.5 . . ?
C15 C11 C12 108.0(3) . . ?
C15 C11 C16 125.9(3) . . ?
C12 C11 C16 125.9(3) . . ?
C15 C11 Ce1 75.17(17) . . ?
C12 C11 Ce1 75.46(16) . . ?
C16 C11 Ce1 119.1(2) . . ?
C15' C11' C12' 108.5(4) . . ?
C15' C11' C16' 127.6(4) . . ?
C12' C11' C16' 123.7(4) . . ?
C15' C11' Ce1' 74.8(2) . . ?
C12' C11' Ce1' 75.60(19) . . ?
C16' C11' Ce1' 119.9(2) . . ?
C11 C12 C13 108.1(3) . . ?
C11 C12 C17 125.3(3) . . ?
C13 C12 C17 126.5(3) . . ?
C11 C12 Ce1 75.20(16) . . ?
C13 C12 Ce1 75.58(17) . . ?
C17 C12 Ce1 118.4(2) . . ?
C11' C12' C13' 110.2(3) . . ?
C11' C12' C17' 125.3(4) . . ?
C13' C12' C17' 124.5(4) . . ?
C11' C12' Ce1' 75.82(19) . . ?
C13' C12' Ce1' 74.99(18) . . ?
C17' C12' Ce1' 118.7(2) . . ?
C12' C13' C14' 105.9(4) . . ?
C12' C13' C18' 125.3(5) . . ?
C14' C13' C18' 128.8(5) . . ?
C12' C13' Ce1' 76.06(18) . . ?
C14' C13' Ce1' 73.66(19) . . ?
C18' C13' Ce1' 118.1(3) . . ?
C14 C13 C12 107.7(3) . . ?
C14 C13 C18 125.6(3) . . ?
C12 C13 C18 126.2(3) . . ?
C14 C13 Ce1 74.59(18) . . ?
C12 C13 Ce1 75.12(17) . . ?
C18 C13 Ce1 122.6(2) . . ?
C15' C14' C13' 106.0(3) . . ?
C15' C14' C19' 130.9(7) . . ?
C13' C14' C19' 123.1(7) . . ?
C15' C14' Ce1' 75.8(2) . . ?
C13' C14' Ce1' 76.1(2) . . ?
C19' C14' Ce1' 114.2(3) . . ?
C13 C14 C15 108.1(3) . . ?
C13 C14 C19 126.1(3) . . ?
C15 C14 C19 125.7(3) . . ?
C13 C14 Ce1 76.10(18) . . ?
C15 C14 Ce1 75.46(18) . . ?
C19 C14 Ce1 115.3(2) . . ?
C11' C15' C14' 109.4(4) . . ?
C11' C15' C20' 126.8(6) . . ?
C14' C15' C20' 123.7(6) . . ?
C11' C15' Ce1' 77.1(2) . . ?
C14' C15' Ce1' 74.2(2) . . ?
C20' C15' Ce1' 118.8(3) . . ?
C11 C15 C14 108.0(3) . . ?
C11 C15 C20 125.5(3) . . ?
C14 C15 C20 126.4(3) . . ?
C11 C15 Ce1 75.59(17) . . ?
C14 C15 Ce1 75.10(17) . . ?
C20 C15 Ce1 118.3(2) . . ?
C11' C16' H16A 109.5 . . ?
C11' C16' H16B 109.5 . . ?
H16A C16' H16B 109.5 . . ?
C11' C16' H16C 109.5 . . ?
H16A C16' H16C 109.5 . . ?
H16B C16' H16C 109.5 . . ?
C11 C16 H16D 109.5 . . ?
C11 C16 H16E 109.5 . . ?
H16D C16 H16E 109.5 . . ?
C11 C16 H16F 109.5 . . ?
H16D C16 H16F 109.5 . . ?
H16E C16 H16F 109.5 . . ?
C12' C17' H17A 109.5 . . ?
C12' C17' H17B 109.5 . . ?
H17A C17' H17B 109.5 . . ?
C12' C17' H17C 109.5 . . ?
H17A C17' H17C 109.5 . . ?
H17B C17' H17C 109.5 . . ?
C12 C17 H17D 109.5 . . ?
C12 C17 H17E 109.5 . . ?
H17D C17 H17E 109.5 . . ?
C12 C17 H17F 109.5 . . ?
H17D C17 H17F 109.5 . . ?
H17E C17 H17F 109.5 . . ?
C13 C18 H18A 109.5 . . ?
C13 C18 H18B 109.5 . . ?
H18A C18 H18B 109.5 . . ?
C13 C18 H18C 109.5 . . ?
H18A C18 H18C 109.5 . . ?
H18B C18 H18C 109.5 . . ?
C13' C18' H18D 109.5 . . ?
C13' C18' H18E 109.5 . . ?
H18D C18' H18E 109.5 . . ?
C13' C18' H18F 109.5 . . ?
H18D C18' H18F 109.5 . . ?
H18E C18' H18F 109.5 . . ?
C14 C19 H19A 109.5 . . ?
C14 C19 H19B 109.5 . . ?
H19A C19 H19B 109.5 . . ?
C14 C19 H19C 109.5 . . ?
H19A C19 H19C 109.5 . . ?
H19B C19 H19C 109.5 . . ?
C14' C19' H19D 109.5 . . ?
C14' C19' H19E 109.5 . . ?
H19D C19' H19E 109.5 . . ?
C14' C19' H19F 109.5 . . ?
H19D C19' H19F 109.5 . . ?
H19E C19' H19F 109.5 . . ?
C15 C20 H20A 109.5 . . ?
C15 C20 H20B 109.5 . . ?
H20A C20 H20B 109.5 . . ?
C15 C20 H20C 109.5 . . ?
H20A C20 H20C 109.5 . . ?
H20B C20 H20C 109.5 . . ?
C15' C20' H20D 109.5 . . ?
C15' C20' H20E 109.5 . . ?
H20D C20' H20E 109.5 . . ?
C15' C20' H20F 109.5 . . ?
H20D C20' H20F 109.5 . . ?
H20E C20' H20F 109.5 . . ?
N1 C21 N2 114.5(3) . . ?
N1 C21 N3 122.8(3) . . ?
N2 C21 N3 122.7(3) . . ?
N1 C21 Ce1 57.21(15) . . ?
N2 C21 Ce1 57.35(15) . . ?
N3 C21 Ce1 176.0(2) . . ?
N1' C21' N2' 115.1(3) . . ?
N1' C21' N3' 121.8(3) . . ?
N2' C21' N3' 123.1(4) . . ?
N1' C21' Ce1' 57.45(17) . . ?
N2' C21' Ce1' 57.68(16) . . ?
N3' C21' Ce1' 177.9(2) . . ?
C23' C22' N1' 112.3(4) . . ?
C23' C22' H22A 109.2 . . ?
N1' C22' H22A 109.2 . . ?
C23' C22' H22B 109.2 . . ?
N1' C22' H22B 109.2 . . ?
H22A C22' H22B 107.9 . . ?
N1 C22 C23 112.5(3) . . ?
N1 C22 H22C 109.1 . . ?
C23 C22 H22C 109.1 . . ?
N1 C22 H22D 109.1 . . ?
C23 C22 H22D 109.1 . . ?
H22C C22 H22D 107.8 . . ?
C24 C23 C22 109.0(3) . . ?
C24 C23 H23A 109.9 . . ?
C22 C23 H23A 109.9 . . ?
C24 C23 H23B 109.9 . . ?
C22 C23 H23B 109.9 . . ?
H23A C23 H23B 108.3 . . ?
C22' C23' C24' 107.3(4) . . ?
C22' C23' H23C 110.2 . . ?
C24' C23' H23C 110.2 . . ?
C22' C23' H23D 110.2 . . ?
C24' C23' H23D 110.2 . . ?
H23C C23' H23D 108.5 . . ?
N3 C24 C23 109.6(3) . . ?
N3 C24 H24A 109.7 . . ?
C23 C24 H24A 109.7 . . ?
N3 C24 H24B 109.7 . . ?
C23 C24 H24B 109.7 . . ?
H24A C24 H24B 108.2 . . ?
N3' C24' C23' 111.6(4) . . ?
N3' C24' H24C 109.3 . . ?
C23' C24' H24C 109.3 . . ?
N3' C24' H24D 109.3 . . ?
C23' C24' H24D 109.3 . . ?
H24C C24' H24D 108.0 . . ?
N3' C25' C26' 111.4(4) . . ?
N3' C25' H25A 109.4 . . ?
C26' C25' H25A 109.4 . . ?
N3' C25' H25B 109.4 . . ?
C26' C25' H25B 109.4 . . ?
H25A C25' H25B 108.0 . . ?
N3 C25 C26 110.4(3) . . ?
N3 C25 H25C 109.6 . . ?
C26 C25 H25C 109.6 . . ?
N3 C25 H25D 109.6 . . ?
C26 C25 H25D 109.6 . . ?
H25C C25 H25D 108.1 . . ?
C25 C26 C27 109.5(3) . . ?
C25 C26 H26A 109.8 . . ?
C27 C26 H26A 109.8 . . ?
C25 C26 H26B 109.8 . . ?
C27 C26 H26B 109.8 . . ?
H26A C26 H26B 108.2 . . ?
C25' C26' C27' 115.4(4) . . ?
C25' C26' H26C 108.4 . . ?
C27' C26' H26C 108.4 . . ?
C25' C26' H26D 108.4 . . ?
C27' C26' H26D 108.4 . . ?
H26C C26' H26D 107.5 . . ?
N2' C27' C26' 113.6(4) . . ?
N2' C27' H27A 108.8 . . ?
C26' C27' H27A 108.8 . . ?
N2' C27' H27B 108.8 . . ?
C26' C27' H27B 108.8 . . ?
H27A C27' H27B 107.7 . . ?
N2 C27 C26 112.7(3) . . ?
N2 C27 H27C 109.0 . . ?
C26 C27 H27C 109.0 . . ?
N2 C27 H27D 109.0 . . ?
C26 C27 H27D 109.0 . . ?
H27C C27 H27D 107.8 . . ?
C21' N1' C22' 120.0(3) . . ?
C21' N1' Ce1' 94.7(2) . . ?
C22' N1' Ce1' 144.6(3) . . ?
C21 N1 C22 119.7(2) . . ?
C21 N1 Ce1 95.05(18) . . ?
C22 N1 Ce1 145.2(2) . . ?
C21' N3' C25' 122.4(4) . . ?
C21' N3' C24' 120.7(4) . . ?
C25' N3' C24' 116.9(4) . . ?
C21 N3 C25 120.6(3) . . ?
C21 N3 C24 120.4(3) . . ?
C25 N3 C24 117.0(3) . . ?
C21' N2' C27' 117.0(3) . . ?
C21' N2' Ce1' 94.4(2) . . ?
C27' N2' Ce1' 148.6(3) . . ?
C21 N2 C27 119.4(3) . . ?
C21 N2 Ce1 94.85(18) . . ?
C27 N2 Ce1 145.7(2) . . ?
N1' Ce1' N2' 55.80(10) . . ?
N1' Ce1' C3' 96.41(14) . . ?
N2' Ce1' C3' 85.47(10) . . ?
N1' Ce1' C2' 125.65(14) . . ?
N2' Ce1' C2' 102.52(13) . . ?
C3' Ce1' C2' 29.24(15) . . ?
N1' Ce1' C14' 91.20(15) . . ?
N2' Ce1' C14' 112.57(16) . . ?
C3' Ce1' C14' 161.57(16) . . ?
C2' Ce1' C14' 139.79(19) . . ?
N1' Ce1' C15' 120.88(13) . . ?
N2' Ce1' C15' 130.74(10) . . ?
C3' Ce1' C15' 137.67(14) . . ?
C2' Ce1' C15' 110.50(16) . . ?
C14' Ce1' C15' 29.94(16) . . ?
N1' Ce1' C13' 84.20(10) . . ?
N2' Ce1' C13' 84.52(11) . . ?
C3' Ce1' C13' 167.43(13) . . ?
C2' Ce1' C13' 148.11(12) . . ?
C14' Ce1' C13' 30.21(15) . . ?
C15' Ce1' C13' 48.73(12) . . ?
N1' Ce1' C4' 84.37(10) . . ?
N2' Ce1' C4' 100.54(11) . . ?
C3' Ce1' C4' 29.28(13) . . ?
C2' Ce1' C4' 48.10(12) . . ?
C14' Ce1' C4' 136.32(14) . . ?
C15' Ce1' C4' 128.71(12) . . ?
C13' Ce1' C4' 161.86(12) . . ?
N1' Ce1' C12' 108.12(10) . . ?
N2' Ce1' C12' 85.17(10) . . ?
C3' Ce1' C12' 142.19(14) . . ?
C2' Ce1' C12' 119.74(12) . . ?
C14' Ce1' C12' 48.17(11) . . ?
C15' Ce1' C12' 46.93(11) . . ?
C13' Ce1' C12' 28.95(10) . . ?
C4' Ce1' C12' 167.29(10) . . ?
N1' Ce1' C11' 132.32(10) . . ?
N2' Ce1' C11' 111.35(10) . . ?
C3' Ce1' C11' 130.20(15) . . ?
C2' Ce1' C11' 101.40(13) . . ?
C14' Ce1' C11' 48.22(13) . . ?
C15' Ce1' C11' 28.05(13) . . ?
C13' Ce1' C11' 48.13(10) . . ?
C4' Ce1' C11' 140.82(10) . . ?
C12' Ce1' C11' 28.58(10) . . ?
N1' Ce1' C1' 130.92(10) . . ?
N2' Ce1' C1' 130.37(11) . . ?
C3' Ce1' C1' 47.41(12) . . ?
C2' Ce1' C1' 28.58(13) . . ?
C14' Ce1' C1' 115.96(17) . . ?
C15' Ce1' C1' 90.73(12) . . ?
C13' Ce1' C1' 138.90(11) . . ?
C4' Ce1' C1' 47.41(10) . . ?
C12' Ce1' C1' 120.56(10) . . ?
C11' Ce1' C1' 93.69(10) . . ?
N1' Ce1' C5' 104.01(10) . . ?
N2' Ce1' C5' 128.92(9) . . ?
C3' Ce1' C5' 47.53(10) . . ?
C2' Ce1' C5' 47.51(11) . . ?
C14' Ce1' C5' 114.29(15) . . ?
C15' Ce1' C5' 100.27(11) . . ?
C13' Ce1' C5' 144.47(11) . . ?
C4' Ce1' C5' 28.65(11) . . ?
C12' Ce1' C5' 143.00(10) . . ?
C11' Ce1' C5' 114.44(10) . . ?
C1' Ce1' C5' 28.65(11) . . ?
N1 Ce1 N2 55.53(8) . . ?
N1 Ce1 C2 113.64(9) . . ?
N2 Ce1 C2 90.95(9) . . ?
N1 Ce1 C3 86.21(9) . . ?
N2 Ce1 C3 83.73(9) . . ?
C2 Ce1 C3 29.51(9) . . ?
N1 Ce1 C14 97.94(9) . . ?
N2 Ce1 C14 123.09(9) . . ?
C2 Ce1 C14 143.47(10) . . ?
C3 Ce1 C14 149.94(10) . . ?
N1 Ce1 C4 85.78(9) . . ?
N2 Ce1 C4 107.41(10) . . ?
C2 Ce1 C4 48.44(9) . . ?
C3 Ce1 C4 29.43(9) . . ?
C14 Ce1 C4 120.82(10) . . ?
N1 Ce1 C15 82.61(9) . . ?
N2 Ce1 C15 93.75(9) . . ?
C2 Ce1 C15 162.61(9) . . ?
C3 Ce1 C15 167.87(9) . . ?
C14 Ce1 C15 29.45(10) . . ?
C4 Ce1 C15 143.93(10) . . ?
N1 Ce1 C11 99.77(9) . . ?
N2 Ce1 C11 84.21(9) . . ?
C2 Ce1 C11 135.41(9) . . ?
C3 Ce1 C11 160.18(9) . . ?
C14 Ce1 C11 48.39(9) . . ?
C4 Ce1 C11 168.23(10) . . ?
C15 Ce1 C11 29.23(9) . . ?
N1 Ce1 C12 128.39(8) . . ?
N2 Ce1 C12 105.93(9) . . ?
C2 Ce1 C12 114.32(9) . . ?
C3 Ce1 C12 143.76(9) . . ?
C14 Ce1 C12 48.34(9) . . ?
C4 Ce1 C12 142.24(9) . . ?
C15 Ce1 C12 48.30(9) . . ?
C11 Ce1 C12 29.34(8) . . ?
N1 Ce1 C13 126.96(9) . . ?
N2 Ce1 C13 132.34(9) . . ?
C2 Ce1 C13 117.94(10) . . ?
C3 Ce1 C13 139.47(9) . . ?
C14 Ce1 C13 29.31(10) . . ?
C4 Ce1 C13 120.18(9) . . ?
C15 Ce1 C13 48.38(9) . . ?
C11 Ce1 C13 48.36(9) . . ?
C12 Ce1 C13 29.30(9) . . ?
N1 Ce1 C5 112.65(9) . . ?
N2 Ce1 C5 132.32(9) . . ?
C2 Ce1 C5 48.39(9) . . ?
C3 Ce1 C5 48.59(10) . . ?
C14 Ce1 C5 103.52(10) . . ?
C4 Ce1 C5 29.42(10) . . ?
C15 Ce1 C5 132.82(10) . . ?
C11 Ce1 C5 140.67(9) . . ?
C12 Ce1 C5 112.82(9) . . ?
C13 Ce1 C5 93.15(9) . . ?
N1 Ce1 C1 132.60(9) . . ?
N2 Ce1 C1 119.80(9) . . ?
C2 Ce1 C1 29.27(10) . . ?
C3 Ce1 C1 48.55(9) . . ?
C14 Ce1 C1 114.53(10) . . ?
C4 Ce1 C1 48.43(9) . . ?
C15 Ce1 C1 140.41(9) . . ?
C11 Ce1 C1 127.55(9) . . ?
C12 Ce1 C1 98.94(9) . . ?
C13 Ce1 C1 92.04(9) . . ?
C5 Ce1 C1 29.37(9) . . ?

loop_
_geom_bond_atom_site_label_1
_geom_bond_atom_site_label_2
_geom_bond_distance
_geom_bond_site_symmetry_2
_geom_bond_publ_flag
C1' C2' 1.376(6) . ?
C1' C5' 1.395(5) . ?
C1' C6' 1.503(6) . ?
C1' Ce1' 2.815(3) . ?
C1 C2 1.408(5) . ?
C1 C5 1.420(4) . ?
C1 C6 1.509(5) . ?
C1 Ce1 2.802(3) . ?
C2' C3' 1.390(7) . ?
C2' C7' 1.502(6) . ?
C2' Ce1' 2.754(4) . ?
C2 C3 1.412(4) . ?
C2 C7 1.504(4) . ?
C2 Ce1 2.771(3) . ?
C3' C4' 1.402(6) . ?
C3' C8' 1.511(6) . ?
C3' Ce1' 2.752(3) . ?
C3 C4 1.411(5) . ?
C3 C8 1.508(5) . ?
C3 Ce1 2.772(3) . ?
C4' C5' 1.390(5) . ?
C4' C9' 1.498(6) . ?
C4' Ce1' 2.792(3) . ?
C4 C5 1.418(5) . ?
C4 C9 1.505(4) . ?
C4 Ce1 2.782(3) . ?
C5' C10' 1.499(5) . ?
C5' Ce1' 2.825(3) . ?
C5 C10 1.507(5) . ?
C5 Ce1 2.801(3) . ?
C6' H6D 0.9800 . ?
C6' H6E 0.9800 . ?
C6' H6F 0.9800 . ?
C6 H6A 0.9800 . ?
C6 H6B 0.9800 . ?
C6 H6C 0.9800 . ?
C7 H7A 0.9800 . ?
C7 H7B 0.9800 . ?
C7 H7C 0.9800 . ?
C7' H7D 0.9800 . ?
C7' H7E 0.9800 . ?
C7' H7F 0.9800 . ?
C8' H8D 0.9800 . ?
C8' H8E 0.9800 . ?
C8' H8F 0.9800 . ?
C8 H8A 0.9800 . ?
C8 H8B 0.9800 . ?
C8 H8C 0.9800 . ?
C9 H9A 0.9800 . ?
C9 H9B 0.9800 . ?
C9 H9C 0.9800 . ?
C9' H9D 0.9800 . ?
C9' H9E 0.9800 . ?
C9' H9F 0.9800 . ?
C10 H10A 0.9800 . ?
C10 H10B 0.9800 . ?
C10 H10C 0.9800 . ?
C10' H10D 0.9800 . ?
C10' H10E 0.9800 . ?
C10' H10F 0.9800 . ?
C11 C15 1.408(4) . ?
C11 C12 1.415(4) . ?
C11 C16 1.510(4) . ?
C11 Ce1 2.792(3) . ?
C11' C15' 1.352(6) . ?
C11' C12' 1.383(5) . ?
C11' C16' 1.517(6) . ?
C11' Ce1' 2.802(3) . ?
C12 C13 1.415(4) . ?
C12 C17 1.509(4) . ?
C12 Ce1 2.795(3) . ?
C12' C13' 1.396(5) . ?
C12' C17' 1.513(6) . ?
C12' Ce1' 2.799(3) . ?
C13' C14' 1.444(7) . ?
C13' C18' 1.488(6) . ?
C13' Ce1' 2.786(3) . ?
C13 C14 1.412(5) . ?
C13 C18 1.507(4) . ?
C13 Ce1 2.801(3) . ?
C14' C15' 1.428(8) . ?
C14' C19' 1.502(6) . ?
C14' Ce1' 2.754(4) . ?
C14 C15 1.415(5) . ?
C14 C19 1.505(5) . ?
C14 Ce1 2.782(3) . ?
C15' C20' 1.519(6) . ?
C15' Ce1' 2.775(4) . ?
C15 C20 1.501(4) . ?
C15 Ce1 2.787(3) . ?
C16' H16A 0.9800 . ?
C16' H16B 0.9800 . ?
C16' H16C 0.9800 . ?
C16 H16D 0.9800 . ?
C16 H16E 0.9800 . ?
C16 H16F 0.9800 . ?
C17' H17A 0.9800 . ?
C17' H17B 0.9800 . ?
C17' H17C 0.9800 . ?
C17 H17D 0.9800 . ?
C17 H17E 0.9800 . ?
C17 H17F 0.9800 . ?
C18 H18A 0.9800 . ?
C18 H18B 0.9800 . ?
C18 H18C 0.9800 . ?
C18' H18D 0.9800 . ?
C18' H18E 0.9800 . ?
C18' H18F 0.9800 . ?
C19 H19A 0.9800 . ?
C19 H19B 0.9800 . ?
C19 H19C 0.9800 . ?
C19' H19D 0.9800 . ?
C19' H19E 0.9800 . ?
C19' H19F 0.9800 . ?
C20 H20A 0.9800 . ?
C20 H20B 0.9800 . ?
C20 H20C 0.9800 . ?
C20' H20D 0.9800 . ?
C20' H20E 0.9800 . ?
C20' H20F 0.9800 . ?
C21 N1 1.341(4) . ?
C21 N2 1.344(4) . ?
C21 N3 1.361(4) . ?
C21 Ce1 2.871(3) . ?
C21' N1' 1.339(5) . ?
C21' N2' 1.343(5) . ?
C21' N3' 1.362(4) . ?
C21' Ce1' 2.856(3) . ?
C22' C23' 1.455(7) . ?
C22' N1' 1.461(5) . ?
C22' H22A 0.9900 . ?
C22' H22B 0.9900 . ?
C22 N1 1.459(4) . ?
C22 C23 1.518(4) . ?
C22 H22C 0.9900 . ?
C22 H22D 0.9900 . ?
C23 C24 1.504(5) . ?
C23 H23A 0.9900 . ?
C23 H23B 0.9900 . ?
C23' C24' 1.562(8) . ?
C23' H23C 0.9900 . ?
C23' H23D 0.9900 . ?
C24 N3 1.456(4) . ?
C24 H24A 0.9900 . ?
C24 H24B 0.9900 . ?
C24' N3' 1.473(6) . ?
C24' H24C 0.9900 . ?
C24' H24D 0.9900 . ?
C25' N3' 1.429(6) . ?
C25' C26' 1.435(7) . ?
C25' H25A 0.9900 . ?
C25' H25B 0.9900 . ?
C25 N3 1.454(4) . ?
C25 C26 1.498(6) . ?
C25 H25C 0.9900 . ?
C25 H25D 0.9900 . ?
C26 C27 1.509(5) . ?
C26 H26A 0.9900 . ?
C26 H26B 0.9900 . ?
C26' C27' 1.463(7) . ?
C26' H26C 0.9900 . ?
C26' H26D 0.9900 . ?
C27' N2' 1.430(5) . ?
C27' H27A 0.9900 . ?
C27' H27B 0.9900 . ?
C27 N2 1.462(4) . ?
C27 H27C 0.9900 . ?
C27 H27D 0.9900 . ?
N1' Ce1' 2.415(3) . ?
N1 Ce1 2.423(2) . ?
N2' Ce1' 2.420(3) . ?
N2 Ce1 2.426(2) . ?
